data_2203430
loop_
_publ_author_name
'Wei, Yibin'
'Yang, Pin'

_publ_section_title
;
 Chlorobis(1,10-phenanthroline)copper(II) perchlorate hemihydrate
;
_journal_issue 4
_journal_name_full 'Acta Crystallographica Section E'
_journal_page_first m429
_journal_page_last m431
_journal_paper_doi 10.1107/S1600536804005306
_journal_volume 60
_journal_year 2004
_chemical_formula_iupac '[Cu Cl (C12 H8 N2)2] Cl O4 , 0.5H2 O'
_chemical_formula_moiety 'C24 H16 Cl Cu N4 + , Cl O4 - , 0.5H2 O'
_chemical_formula_sum 'C24 H17 Cl2 Cu N4 O4.5'
_chemical_formula_weight 567.87
_chemical_name_common 'Chlorobis(1,10-phenanthroline)copper(II) perchlorate hemihydrate'
_chemical_name_systematic 'Chlorobis(1,10-phenanthroline)copper(II) perchlorate hemihydrate'
_space_group_IT_number 14
_symmetry_cell_setting monoclinic
_symmetry_space_group_name_Hall '-P 2ybc'
_symmetry_space_group_name_H-M 'P 1 21/c 1'
_atom_sites_solution_hydrogens geom
_atom_sites_solution_primary direct
_atom_sites_solution_secondary difmap
_audit_creation_method SHELXL-97
_cell_angle_alpha 90.00
_cell_angle_beta 108.625(2)
_cell_angle_gamma 90.00
_cell_formula_units_Z 8
_cell_length_a 17.081(3)
_cell_length_b 11.298(2)
_cell_length_c 24.554(4)
_cell_measurement_reflns_used 2018
_cell_measurement_temperature 293(2)
_cell_measurement_theta_max 21.756
_cell_measurement_theta_min 2.211
_cell_volume 4490.3(13)
_computing_cell_refinement SMART
_computing_data_collection 'SMART (Bruker, 2000)'
_computing_data_reduction 'SAINT (Bruker, 2000)'
_computing_molecular_graphics 'SHELXTL/PC (Sheldrick, 1999)'
_computing_publication_material SHELXTL/PC'
_computing_structure_refinement 'SHELXL97 (Sheldrick, 2000)'
_computing_structure_solution 'SHELXS97 (Sheldrick, 2000)'
_diffrn_ambient_temperature 293(2)
_diffrn_measured_fraction_theta_full 0.998
_diffrn_measured_fraction_theta_max 0.998
_diffrn_measurement_device_type 'Bruker SMART 1K CCD area-detector'
_diffrn_measurement_method '\f and \w'
_diffrn_radiation_monochromator graphite
_diffrn_radiation_type MoK\a
_diffrn_radiation_wavelength 0.71073
_diffrn_reflns_av_R_equivalents 0.0769
_diffrn_reflns_av_sigmaI/netI 0.1190
_diffrn_reflns_limit_h_max 16
_diffrn_reflns_limit_h_min -20
_diffrn_reflns_limit_k_max 13
_diffrn_reflns_limit_k_min -9
_diffrn_reflns_limit_l_max 29
_diffrn_reflns_limit_l_min -27
_diffrn_reflns_number 18006
_diffrn_reflns_theta_full 25.01
_diffrn_reflns_theta_max 25.01
_diffrn_reflns_theta_min 1.80
_exptl_absorpt_coefficient_mu 1.256
_exptl_absorpt_correction_T_max 0.8847
_exptl_absorpt_correction_T_min 0.7873
_exptl_absorpt_correction_type multi-scan
_exptl_absorpt_process_details '(SADABS; Sheldrick, 2000)'
_exptl_crystal_colour blue
_exptl_crystal_density_diffrn 1.680
_exptl_crystal_density_method 'not measured'
_exptl_crystal_description block
_exptl_crystal_F_000 2304
_exptl_crystal_size_max 0.20
_exptl_crystal_size_mid 0.20
_exptl_crystal_size_min 0.10
_refine_diff_density_max 0.823
_refine_diff_density_min -0.474
_refine_ls_extinction_method none
_refine_ls_goodness_of_fit_ref 1.090
_refine_ls_hydrogen_treatment constr
_refine_ls_matrix_type full
_refine_ls_number_parameters 640
_refine_ls_number_reflns 7906
_refine_ls_number_restraints 0
_refine_ls_restrained_S_all 1.090
_refine_ls_R_factor_all 0.1584
_refine_ls_R_factor_gt 0.0942
_refine_ls_shift/su_max 0.001
_refine_ls_shift/su_mean 0.000
_refine_ls_structure_factor_coef Fsqd
_refine_ls_weighting_details 'calc w = 1/[\s^2^(Fo^2^)+(0.0722P)^2^] where P = (Fo^2^+2Fc^2^)/3'
_refine_ls_weighting_scheme calc
_refine_ls_wR_factor_gt 0.1828
_refine_ls_wR_factor_ref 0.2104
_reflns_number_gt 4670
_reflns_number_total 7906
_reflns_threshold_expression I>2\s(I)
_cod_data_source_file fl6089.cif
_cod_data_source_block I
_cod_depositor_comments
;
The following automatic conversions were performed:
'_geom_bond_publ_flag' value 'Y' changed to 'y' according to
'/home/saulius/struct/CIF-dictionaries/cif_core.dic' dictionary named
'cif_core.dic' version 2.4.1 from 2010-06-29 (10
times).

'_geom_angle_publ_flag' value 'Y' changed to 'y' according to
'/home/saulius/struct/CIF-dictionaries/cif_core.dic' dictionary named
'cif_core.dic' version 2.4.1 from 2010-06-29 (20 times).

Automatic conversion script
Id: cif_fix_enum 1527 2010-12-29 10:47:43Z saulius 

The following automatic conversions were performed:

'_geom_bond_publ_flag' value 'Y' changed to 'y' according to
/home/saulius/struct/CIF-dictionaries/cif_core.dic dictionary named
'cif_core.dic' version 2.4.1 from 2010-06-29 (10
times).

'_geom_angle_publ_flag' value 'Y' changed to 'y' according
to /home/saulius/struct/CIF-dictionaries/cif_core.dic dictionary
named 'cif_core.dic' version 2.4.1 from 2010-06-29 (20 times).

Automatic conversion script
Id: cif_fix_values 1715 2011-07-08 13:25:40Z adriana 
;
_cod_original_cell_volume 4490.2(13)
_cod_original_sg_symbol_H-M P21/c
_cod_database_code 2203430

loop_
_symmetry_equiv_pos_as_xyz
'x, y, z'
'-x, y+1/2, -z+1/2'
'-x, -y, -z'
'x, -y-1/2, z-1/2'

loop_
_atom_site_label
_atom_site_fract_x
_atom_site_fract_y
_atom_site_fract_z
_atom_site_U_iso_or_equiv
_atom_site_adp_type
_atom_site_calc_flag
_atom_site_refinement_flags
_atom_site_occupancy
_atom_site_type_symbol
Cu1 0.07108(5) 0.76847(9) 0.14610(4) 0.0329(3) Uani d . 1 Cu
Cu2 0.43787(6) 0.24226(9) 0.35883(4) 0.0346(3) Uani d . 1 Cu
Cl1 0.39572(16) 0.0509(2) 0.35348(9) 0.0570(7) Uani d . 1 Cl
Cl2 0.10460(13) 0.9655(2) 0.13930(8) 0.0429(6) Uani d . 1 Cl
Cl3 0.43299(13) 0.2082(3) 0.10722(9) 0.0531(7) Uani d . 1 Cl
Cl4 0.05524(17) 0.8737(3) 0.38505(11) 0.0593(7) Uani d . 1 Cl
O1 0.4123(5) 0.3050(9) 0.0673(4) 0.115(3) Uani d . 1 O
O2 0.3595(4) 0.1466(7) 0.1020(3) 0.087(3) Uani d . 1 O
O3 0.4673(4) 0.2511(9) 0.1640(3) 0.113(4) Uani d . 1 O
O4 0.4892(4) 0.1413(9) 0.0924(3) 0.121(4) Uani d . 1 O
O5 0.0489(10) 0.9731(13) 0.4184(5) 0.212(6) Uani d . 1 O
O6 0.0015(7) 0.8070(12) 0.3982(6) 0.200(6) Uani d . 1 O
O7 0.1278(6) 0.8495(16) 0.3983(5) 0.251(9) Uani d . 1 O
O8 0.0252(5) 0.9103(10) 0.3279(3) 0.136(4) Uani d . 1 O
O9 0.0760(5) 0.5703(9) 0.4302(4) 0.131(4) Uani d . 1 O
H49A 0.0655 0.5696 0.4651 0.157 Uiso d R 1 H
H49B 0.0339 0.5891 0.3965 0.157 Uiso d R 1 H
N1 -0.0192(4) 0.7112(6) 0.1788(2) 0.0281(15) Uani d . 1 N
N2 -0.0244(4) 0.7781(6) 0.0753(2) 0.0349(17) Uani d . 1 N
N3 0.1381(4) 0.6441(6) 0.1157(3) 0.0332(16) Uani d . 1 N
N4 0.1685(4) 0.7477(6) 0.2163(2) 0.0285(15) Uani d . 1 N
N5 0.3446(4) 0.2843(5) 0.2882(2) 0.0280(15) Uani d . 1 N
N6 0.3754(4) 0.3667(6) 0.3945(3) 0.0303(16) Uani d . 1 N
N7 0.5307(4) 0.2135(6) 0.4305(3) 0.0386(18) Uani d . 1 N
N8 0.5314(4) 0.3199(6) 0.3345(2) 0.0292(16) Uani d . 1 N
C1 -0.0147(5) 0.6774(7) 0.2316(3) 0.035(2) Uani d . 1 C
H1 0.0358 0.6838 0.2608 0.042 Uiso calc R 1 H
C2 -0.0814(6) 0.6333(8) 0.2451(4) 0.046(2) Uani d . 1 C
H2 -0.0759 0.6117 0.2827 0.055 Uiso calc R 1 H
C3 -0.1552(5) 0.6218(8) 0.2032(4) 0.047(2) Uani d . 1 C
H3 -0.2002 0.5897 0.2116 0.056 Uiso calc R 1 H
C4 -0.1633(5) 0.6580(7) 0.1478(4) 0.035(2) Uani d . 1 C
C5 -0.0924(5) 0.7028(7) 0.1377(3) 0.034(2) Uani d . 1 C
C6 -0.0960(5) 0.7436(7) 0.0817(3) 0.035(2) Uani d . 1 C
C7 -0.2354(7) 0.6549(10) 0.0982(6) 0.079(4) Uani d . 1 C
H7 -0.2830 0.6216 0.1022 0.095 Uiso calc R 1 H
C8 -0.2394(6) 0.6979(10) 0.0447(4) 0.064(3) Uani d . 1 C
H8 -0.2888 0.6937 0.0145 0.076 Uiso calc R 1 H
C9 -0.1721(5) 0.7459(8) 0.0361(3) 0.038(2) Uani d . 1 C
C10 -0.1694(6) 0.7914(8) -0.0168(4) 0.049(2) Uani d . 1 C
H10 -0.2177 0.7967 -0.0479 0.059 Uiso calc R 1 H
C11 -0.0967(6) 0.8273(8) -0.0223(3) 0.051(3) Uani d . 1 C
H11 -0.0948 0.8580 -0.0570 0.061 Uiso calc R 1 H
C12 -0.0259(5) 0.8181(8) 0.0237(3) 0.048(2) Uani d . 1 C
H12 0.0238 0.8407 0.0188 0.057 Uiso calc R 1 H
C13 0.1217(5) 0.5888(8) 0.0650(3) 0.042(2) Uani d . 1 C
H13 0.0692 0.5984 0.0385 0.050 Uiso calc R 1 H
C14 0.1771(6) 0.5186(8) 0.0492(4) 0.047(2) Uani d . 1 C
H14 0.1628 0.4824 0.0133 0.057 Uiso calc R 1 H
C15 0.2550(6) 0.5045(8) 0.0893(4) 0.049(3) Uani d . 1 C
H15 0.2944 0.4590 0.0801 0.059 Uiso calc R 1 H
C16 0.2745(5) 0.5578(7) 0.1428(3) 0.035(2) Uani d . 1 C
C17 0.2146(4) 0.6263(7) 0.1543(3) 0.0274(18) Uani d . 1 C
C18 0.2302(5) 0.6817(7) 0.2095(3) 0.0295(19) Uani d . 1 C
C19 0.3539(5) 0.5469(9) 0.1868(4) 0.050(3) Uani d . 1 C
H19 0.3958 0.5033 0.1797 0.060 Uiso calc R 1 H
C20 0.3670(5) 0.6003(9) 0.2380(4) 0.051(3) Uani d . 1 C
H20 0.4187 0.5926 0.2656 0.062 Uiso calc R 1 H
C21 0.3054(5) 0.6680(7) 0.2522(4) 0.037(2) Uani d . 1 C
C22 0.3165(5) 0.7279(8) 0.3037(3) 0.042(2) Uani d . 1 C
H22 0.3663 0.7209 0.3334 0.051 Uiso calc R 1 H
C23 0.2562(5) 0.7955(8) 0.3107(3) 0.040(2) Uani d . 1 C
H23 0.2635 0.8363 0.3449 0.048 Uiso calc R 1 H
C24 0.1820(5) 0.8031(8) 0.2655(3) 0.041(2) Uani d . 1 C
H24 0.1399 0.8497 0.2705 0.050 Uiso calc R 1 H
C25 0.3295(5) 0.2386(8) 0.2358(3) 0.038(2) Uani d . 1 C
H25 0.3694 0.1904 0.2289 0.046 Uiso calc R 1 H
C26 0.2579(5) 0.2591(8) 0.1915(3) 0.040(2) Uani d . 1 C
H26 0.2495 0.2251 0.1556 0.048 Uiso calc R 1 H
C27 0.2009(5) 0.3286(8) 0.2011(3) 0.039(2) Uani d . 1 C
H27 0.1521 0.3432 0.1714 0.046 Uiso calc R 1 H
C28 0.2127(5) 0.3803(7) 0.2548(3) 0.0313(19) Uani d . 1 C
C29 0.2857(5) 0.3538(7) 0.2978(3) 0.0277(19) Uani d . 1 C
C30 0.3017(5) 0.4002(7) 0.3544(3) 0.0276(18) Uani d . 1 C
C31 0.1531(5) 0.4500(8) 0.2716(4) 0.053(3) Uani d . 1 C
H31 0.1020 0.4657 0.2444 0.064 Uiso calc R 1 H
C32 0.1688(6) 0.4923(9) 0.3244(4) 0.053(3) Uani d . 1 C
H32 0.1292 0.5393 0.3325 0.064 Uiso calc R 1 H
C33 0.2446(5) 0.4685(7) 0.3694(3) 0.033(2) Uani d . 1 C
C34 0.2633(6) 0.5076(8) 0.4264(4) 0.048(2) Uani d . 1 C
H34 0.2260 0.5533 0.4378 0.058 Uiso calc R 1 H
C35 0.3377(5) 0.4766(8) 0.4645(4) 0.046(2) Uani d . 1 C
H35 0.3524 0.5035 0.5023 0.055 Uiso calc R 1 H
C36 0.3915(5) 0.4056(7) 0.4477(3) 0.038(2) Uani d . 1 C
H36 0.4412 0.3843 0.4750 0.046 Uiso calc R 1 H
C37 0.5281(5) 0.1579(8) 0.4777(3) 0.046(2) Uani d . 1 C
H37 0.4776 0.1307 0.4794 0.055 Uiso calc R 1 H
C38 0.5978(6) 0.1397(9) 0.5239(3) 0.055(3) Uani d . 1 C
H38 0.5943 0.0995 0.5561 0.066 Uiso calc R 1 H
C39 0.6715(5) 0.1802(8) 0.5225(3) 0.042(2) Uani d . 1 C
H39 0.7189 0.1674 0.5536 0.051 Uiso calc R 1 H
C40 0.6764(5) 0.2404(7) 0.4750(3) 0.035(2) Uani d . 1 C
C41 0.6041(5) 0.2571(7) 0.4293(3) 0.033(2) Uani d . 1 C
C42 0.6043(5) 0.3175(7) 0.3775(3) 0.0297(19) Uani d . 1 C
C43 0.7477(6) 0.2927(9) 0.4700(4) 0.064(3) Uani d . 1 C
H43 0.7971 0.2849 0.5000 0.076 Uiso calc R 1 H
C44 0.7470(6) 0.3551(10) 0.4223(4) 0.063(3) Uani d . 1 C
H44 0.7956 0.3915 0.4218 0.076 Uiso calc R 1 H
C45 0.6754(5) 0.3670(7) 0.3732(3) 0.032(2) Uani d . 1 C
C46 0.6709(5) 0.4201(8) 0.3221(4) 0.043(2) Uani d . 1 C
H46 0.7180 0.4542 0.3176 0.051 Uiso calc R 1 H
C47 0.5991(6) 0.4237(8) 0.2780(4) 0.045(2) Uani d . 1 C
H47 0.5963 0.4599 0.2434 0.054 Uiso calc R 1 H
C48 0.5291(5) 0.3713(7) 0.2860(3) 0.036(2) Uani d . 1 C
H48 0.4794 0.3729 0.2559 0.043 Uiso calc R 1 H

loop_
_atom_site_aniso_label
_atom_site_aniso_U_11
_atom_site_aniso_U_22
_atom_site_aniso_U_33
_atom_site_aniso_U_12
_atom_site_aniso_U_13
_atom_site_aniso_U_23
Cu1 0.0304(6) 0.0440(7) 0.0209(5) 0.0032(5) 0.0032(4) 0.0068(5)
Cu2 0.0329(6) 0.0465(7) 0.0215(5) 0.0073(5) 0.0047(4) 0.0100(5)
Cl1 0.0952(19) 0.0446(15) 0.0238(12) -0.0007(14) 0.0085(12) 0.0039(11)
Cl2 0.0541(14) 0.0425(14) 0.0328(12) 0.0079(11) 0.0149(11) 0.0040(10)
Cl3 0.0296(12) 0.098(2) 0.0286(12) -0.0027(13) 0.0044(10) -0.0050(14)
Cl4 0.0549(17) 0.075(2) 0.0431(15) -0.0252(15) 0.0093(13) -0.0026(14)
O1 0.123(7) 0.118(8) 0.096(7) -0.001(6) 0.022(6) 0.037(6)
O2 0.047(4) 0.130(8) 0.073(5) -0.040(5) 0.006(4) -0.003(5)
O3 0.056(5) 0.227(12) 0.051(5) -0.031(6) 0.011(4) -0.049(6)
O4 0.054(5) 0.224(12) 0.076(6) 0.040(6) 0.010(4) -0.061(6)
O5 0.332(19) 0.173(14) 0.122(10) 0.004(13) 0.058(11) -0.040(10)
O6 0.150(10) 0.173(12) 0.310(17) 0.000(9) 0.118(11) 0.131(12)
O7 0.062(6) 0.54(3) 0.151(10) 0.144(11) 0.038(6) 0.177(13)
O8 0.103(7) 0.228(13) 0.049(5) -0.014(7) -0.013(5) -0.009(6)
O9 0.070(6) 0.129(9) 0.177(10) 0.015(6) 0.019(6) 0.008(7)
N1 0.032(4) 0.031(4) 0.019(3) 0.004(3) 0.005(3) 0.008(3)
N2 0.038(4) 0.044(5) 0.016(3) 0.011(4) 0.000(3) 0.004(3)
N3 0.034(4) 0.036(4) 0.026(4) -0.006(3) 0.005(3) -0.002(3)
N4 0.029(3) 0.029(4) 0.020(3) 0.004(3) -0.003(3) 0.000(3)
N5 0.032(4) 0.026(4) 0.025(4) -0.005(3) 0.007(3) -0.002(3)
N6 0.029(4) 0.036(4) 0.024(4) -0.003(3) 0.006(3) -0.003(3)
N7 0.034(4) 0.050(5) 0.023(4) 0.008(4) -0.002(3) 0.017(4)
N8 0.031(4) 0.034(4) 0.022(4) 0.010(3) 0.008(3) 0.008(3)
C1 0.034(5) 0.049(6) 0.020(4) 0.010(4) 0.006(4) 0.006(4)
C2 0.056(6) 0.052(6) 0.040(5) 0.010(5) 0.030(5) 0.010(5)
C3 0.042(6) 0.040(6) 0.074(7) 0.000(5) 0.041(6) -0.003(5)
C4 0.026(5) 0.036(5) 0.038(5) 0.002(4) 0.006(4) -0.006(4)
C5 0.042(5) 0.030(5) 0.028(5) 0.012(4) 0.007(4) 0.002(4)
C6 0.043(5) 0.029(5) 0.029(4) 0.008(4) 0.004(4) -0.003(4)
C7 0.073(8) 0.075(9) 0.116(11) -0.012(7) 0.068(8) -0.026(8)
C8 0.048(6) 0.094(9) 0.042(6) 0.011(6) 0.004(5) -0.016(6)
C9 0.036(5) 0.040(6) 0.034(5) 0.003(4) 0.006(4) -0.001(4)
C10 0.054(6) 0.049(6) 0.032(5) 0.010(5) -0.004(5) 0.001(5)
C11 0.070(7) 0.063(7) 0.014(4) 0.012(6) 0.006(5) 0.015(4)
C12 0.045(5) 0.067(7) 0.029(5) 0.006(5) 0.010(4) 0.011(5)
C13 0.044(5) 0.037(5) 0.038(5) -0.010(5) 0.006(4) 0.000(4)
C14 0.062(6) 0.040(6) 0.036(5) 0.006(5) 0.010(5) -0.002(5)
C15 0.073(7) 0.035(5) 0.054(6) 0.008(5) 0.041(6) 0.011(5)
C16 0.039(5) 0.033(5) 0.032(5) 0.001(4) 0.011(4) 0.003(4)
C17 0.022(4) 0.033(5) 0.027(4) -0.002(4) 0.007(4) 0.005(4)
C18 0.032(5) 0.023(4) 0.033(5) -0.007(4) 0.009(4) 0.008(4)
C19 0.036(5) 0.062(7) 0.053(6) 0.010(5) 0.014(5) 0.015(5)
C20 0.026(5) 0.059(7) 0.060(7) -0.001(5) 0.001(5) 0.028(6)
C21 0.025(5) 0.039(6) 0.041(5) -0.001(4) 0.001(4) 0.011(4)
C22 0.033(5) 0.057(6) 0.026(5) -0.008(5) -0.006(4) 0.008(5)
C23 0.042(5) 0.054(6) 0.015(4) 0.002(5) -0.004(4) -0.002(4)
C24 0.039(5) 0.049(6) 0.033(5) -0.005(4) 0.008(4) 0.004(5)
C25 0.039(5) 0.043(6) 0.030(5) 0.006(4) 0.009(4) 0.014(4)
C26 0.044(5) 0.056(6) 0.016(4) -0.001(5) 0.006(4) 0.001(4)
C27 0.038(5) 0.053(6) 0.017(4) -0.008(5) -0.003(4) 0.012(4)
C28 0.027(4) 0.034(5) 0.031(5) 0.002(4) 0.007(4) 0.008(4)
C29 0.033(5) 0.019(4) 0.027(4) -0.007(4) 0.005(4) 0.007(4)
C30 0.029(4) 0.020(4) 0.032(4) -0.008(4) 0.007(4) 0.001(4)
C31 0.040(6) 0.054(7) 0.052(6) -0.001(5) -0.003(5) 0.016(5)
C32 0.049(6) 0.058(7) 0.052(6) 0.020(5) 0.016(5) 0.005(5)
C33 0.033(5) 0.031(5) 0.033(5) 0.006(4) 0.007(4) 0.004(4)
C34 0.061(6) 0.048(6) 0.040(5) -0.004(5) 0.020(5) -0.020(5)
C35 0.051(6) 0.054(6) 0.029(5) 0.006(5) 0.010(5) -0.011(5)
C36 0.049(5) 0.038(5) 0.028(5) -0.007(4) 0.014(4) 0.000(4)
C37 0.050(6) 0.054(6) 0.031(5) 0.003(5) 0.008(4) 0.023(5)
C38 0.071(7) 0.067(7) 0.019(5) 0.000(6) 0.004(5) 0.018(5)
C39 0.042(5) 0.057(6) 0.022(5) 0.008(5) 0.004(4) 0.002(4)
C40 0.037(5) 0.041(5) 0.024(4) -0.005(4) 0.004(4) -0.008(4)
C41 0.037(5) 0.040(5) 0.022(4) 0.001(4) 0.009(4) -0.007(4)
C42 0.039(5) 0.036(5) 0.014(4) 0.009(4) 0.008(4) -0.002(4)
C43 0.072(7) 0.066(8) 0.040(6) 0.010(6) 0.000(5) -0.002(6)
C44 0.069(7) 0.087(9) 0.043(6) 0.025(6) 0.031(6) 0.001(6)
C45 0.029(5) 0.043(5) 0.023(4) 0.002(4) 0.004(4) -0.003(4)
C46 0.039(5) 0.049(6) 0.041(5) 0.001(5) 0.014(5) -0.007(5)
C47 0.066(6) 0.047(6) 0.039(5) 0.015(5) 0.041(5) 0.011(5)
C48 0.042(5) 0.045(6) 0.021(4) 0.012(4) 0.009(4) 0.009(4)

loop_
_atom_type_symbol
_atom_type_description
_atom_type_scat_dispersion_real
_atom_type_scat_dispersion_imag
_atom_type_scat_source
C C 0.0033 0.0016 'International Tables Vol C Tables 4.2.6.8 and 6.1.1.4'
H H 0.0000 0.0000 'International Tables Vol C Tables 4.2.6.8 and 6.1.1.4'
N N 0.0061 0.0033 'International Tables Vol C Tables 4.2.6.8 and 6.1.1.4'
O O 0.0106 0.0060 'International Tables Vol C Tables 4.2.6.8 and 6.1.1.4'
Cl Cl 0.1484 0.1585 'International Tables Vol C Tables 4.2.6.8 and 6.1.1.4'
Cu Cu 0.3201 1.2651 'International Tables Vol C Tables 4.2.6.8 and 6.1.1.4'

loop_
_geom_angle_atom_site_label_1
_geom_angle_atom_site_label_2
_geom_angle_atom_site_label_3
_geom_angle
_geom_angle_publ_flag
N2 Cu1 N4 176.2(3) y
N2 Cu1 N1 81.3(3) y
N4 Cu1 N1 98.5(2) y
N2 Cu1 N3 96.6(3) y
N4 Cu1 N3 80.1(2) y
N1 Cu1 N3 119.4(3) y
N2 Cu1 Cl2 92.2(2) y
N4 Cu1 Cl2 91.05(19) y
N1 Cu1 Cl2 124.30(19) y
N3 Cu1 Cl2 116.29(18) y
N7 Cu2 N5 175.6(3) y
N7 Cu2 N8 81.6(3) y
N5 Cu2 N8 97.1(2) y
N7 Cu2 N6 96.2(3) y
N5 Cu2 N6 80.4(2) y
N8 Cu2 N6 112.0(2) y
N7 Cu2 Cl1 92.5(2) y
N5 Cu2 Cl1 91.50(19) y
N8 Cu2 Cl1 130.28(19) y
N6 Cu2 Cl1 117.67(18) y
O4 Cl3 O2 112.8(6) ?
O4 Cl3 O3 110.4(5) ?
O2 Cl3 O3 109.6(5) ?
O4 Cl3 O1 106.4(6) ?
O2 Cl3 O1 107.3(5) ?
O3 Cl3 O1 110.2(6) ?
O7 Cl4 O6 123.0(9) ?
O7 Cl4 O8 110.7(6) ?
O6 Cl4 O8 111.0(7) ?
O7 Cl4 O5 106.6(10) ?
O6 Cl4 O5 97.2(9) ?
O8 Cl4 O5 106.0(7) ?
H49A O9 H49B 120.0 ?
C1 N1 C5 117.6(7) ?
C1 N1 Cu1 130.8(5) ?
C5 N1 Cu1 111.5(5) ?
C12 N2 C6 117.9(7) ?
C12 N2 Cu1 127.9(6) ?
C6 N2 Cu1 114.2(5) ?
C13 N3 C17 116.6(7) ?
C13 N3 Cu1 131.9(6) ?
C17 N3 Cu1 111.2(5) ?
C24 N4 C18 117.7(7) ?
C24 N4 Cu1 126.3(6) ?
C18 N4 Cu1 115.4(5) ?
C25 N5 C29 117.8(6) ?
C25 N5 Cu2 126.8(5) ?
C29 N5 Cu2 114.7(5) ?
C36 N6 C30 117.8(7) ?
C36 N6 Cu2 131.1(6) ?
C30 N6 Cu2 110.7(5) ?
C37 N7 C41 118.5(7) ?
C37 N7 Cu2 127.6(6) ?
C41 N7 Cu2 113.8(5) ?
C48 N8 C42 118.1(7) ?
C48 N8 Cu2 130.2(5) ?
C42 N8 Cu2 111.6(5) ?
N1 C1 C2 122.9(7) ?
N1 C1 H1 118.5 ?
C2 C1 H1 118.5 ?
C3 C2 C1 119.5(8) ?
C3 C2 H2 120.2 ?
C1 C2 H2 120.2 ?
C2 C3 C4 119.6(8) ?
C2 C3 H3 120.2 ?
C4 C3 H3 120.2 ?
C3 C4 C5 117.3(8) ?
C3 C4 C7 128.2(9) ?
C5 C4 C7 114.5(8) ?
N1 C5 C4 123.0(7) ?
N1 C5 C6 116.4(7) ?
C4 C5 C6 120.6(7) ?
N2 C6 C9 122.8(7) ?
N2 C6 C5 116.5(7) ?
C9 C6 C5 120.7(8) ?
C8 C7 C4 124.7(10) ?
C8 C7 H7 117.6 ?
C4 C7 H7 117.6 ?
C9 C8 C7 120.3(9) ?
C9 C8 H8 119.8 ?
C7 C8 H8 119.8 ?
C8 C9 C10 124.8(8) ?
C8 C9 C6 118.8(8) ?
C10 C9 C6 116.2(8) ?
C11 C10 C9 120.1(8) ?
C11 C10 H10 119.9 ?
C9 C10 H10 119.9 ?
C10 C11 C12 119.5(8) ?
C10 C11 H11 120.3 ?
C12 C11 H11 120.3 ?
N2 C12 C11 123.4(8) ?
N2 C12 H12 118.3 ?
C11 C12 H12 118.3 ?
N3 C13 C14 124.7(8) ?
N3 C13 H13 117.6 ?
C14 C13 H13 117.6 ?
C13 C14 C15 117.0(8) ?
C13 C14 H14 121.5 ?
C15 C14 H14 121.5 ?
C16 C15 C14 120.5(8) ?
C16 C15 H15 119.7 ?
C14 C15 H15 119.7 ?
C17 C16 C15 117.9(8) ?
C17 C16 C19 118.4(8) ?
C15 C16 C19 123.7(8) ?
N3 C17 C16 123.3(7) ?
N3 C17 C18 116.1(7) ?
C16 C17 C18 120.7(7) ?
N4 C18 C21 122.9(7) ?
N4 C18 C17 116.2(7) ?
C21 C18 C17 120.9(8) ?
C20 C19 C16 119.7(8) ?
C20 C19 H19 120.2 ?
C16 C19 H19 120.2 ?
C19 C20 C21 123.5(8) ?
C19 C20 H20 118.3 ?
C21 C20 H20 118.3 ?
C18 C21 C22 117.2(8) ?
C18 C21 C20 116.8(8) ?
C22 C21 C20 125.8(8) ?
C23 C22 C21 120.5(7) ?
C23 C22 H22 119.7 ?
C21 C22 H22 119.7 ?
C22 C23 C24 118.3(8) ?
C22 C23 H23 120.9 ?
C24 C23 H23 120.9 ?
N4 C24 C23 123.3(8) ?
N4 C24 H24 118.3 ?
C23 C24 H24 118.3 ?
N5 C25 C26 123.2(8) ?
N5 C25 H25 118.4 ?
C26 C25 H25 118.4 ?
C27 C26 C25 118.6(8) ?
C27 C26 H26 120.7 ?
C25 C26 H26 120.7 ?
C26 C27 C28 121.3(7) ?
C26 C27 H27 119.3 ?
C28 C27 H27 119.3 ?
C29 C28 C27 116.9(8) ?
C29 C28 C31 116.4(7) ?
C27 C28 C31 126.4(8) ?
N5 C29 C28 122.1(7) ?
N5 C29 C30 117.4(7) ?
C28 C29 C30 120.5(7) ?
N6 C30 C33 121.6(7) ?
N6 C30 C29 116.1(7) ?
C33 C30 C29 122.2(7) ?
C32 C31 C28 122.2(8) ?
C32 C31 H31 118.9 ?
C28 C31 H31 118.9 ?
C31 C32 C33 122.6(9) ?
C31 C32 H32 118.7 ?
C33 C32 H32 118.7 ?
C30 C33 C34 119.1(7) ?
C30 C33 C32 116.0(7) ?
C34 C33 C32 124.9(8) ?
C35 C34 C33 118.0(8) ?
C35 C34 H34 121.0 ?
C33 C34 H34 121.0 ?
C34 C35 C36 120.6(8) ?
C34 C35 H35 119.7 ?
C36 C35 H35 119.7 ?
N6 C36 C35 122.9(8) ?
N6 C36 H36 118.6 ?
C35 C36 H36 118.6 ?
N7 C37 C38 122.0(8) ?
N7 C37 H37 119.0 ?
C38 C37 H37 119.0 ?
C39 C38 C37 119.7(8) ?
C39 C38 H38 120.1 ?
C37 C38 H38 120.1 ?
C38 C39 C40 120.0(8) ?
C38 C39 H39 120.0 ?
C40 C39 H39 120.0 ?
C39 C40 C41 118.1(8) ?
C39 C40 C43 125.1(8) ?
C41 C40 C43 116.6(8) ?
N7 C41 C40 121.5(7) ?
N7 C41 C42 116.9(7) ?
C40 C41 C42 121.5(7) ?
N8 C42 C45 123.2(7) ?
N8 C42 C41 115.9(7) ?
C45 C42 C41 120.9(7) ?
C44 C43 C40 121.7(9) ?
C44 C43 H43 119.2 ?
C40 C43 H43 119.2 ?
C43 C44 C45 123.2(10) ?
C43 C44 H44 118.4 ?
C45 C44 H44 118.4 ?
C46 C45 C42 117.2(7) ?
C46 C45 C44 126.8(8) ?
C42 C45 C44 115.9(8) ?
C47 C46 C45 121.2(8) ?
C47 C46 H46 119.4 ?
C45 C46 H46 119.4 ?
C46 C47 C48 118.1(8) ?
C46 C47 H47 120.9 ?
C48 C47 H47 120.9 ?
N8 C48 C47 122.1(7) ?
N8 C48 H48 118.9 ?
C47 C48 H48 118.9 ?

loop_
_geom_bond_atom_site_label_1
_geom_bond_atom_site_label_2
_geom_bond_distance
_geom_bond_publ_flag
Cu1 N2 1.971(6) y
Cu1 N4 1.992(5) y
Cu1 N1 2.057(6) y
Cu1 N3 2.095(7) y
Cu1 Cl2 2.317(3) y
Cu2 N7 1.983(6) y
Cu2 N5 2.001(6) y
Cu2 N8 2.071(6) y
Cu2 N6 2.116(6) y
Cu2 Cl1 2.269(3) y
Cl3 O4 1.360(7) ?
Cl3 O2 1.404(6) ?
Cl3 O3 1.414(7) ?
Cl3 O1 1.435(9) ?
Cl4 O7 1.208(8) ?
Cl4 O6 1.306(9) ?
Cl4 O8 1.394(8) ?
Cl4 O5 1.413(12) ?
O9 H49A 0.9300 ?
O9 H49B 0.9300 ?
N1 C1 1.331(8) ?
N1 C5 1.336(9) ?
N2 C12 1.338(9) ?
N2 C6 1.340(10) ?
N3 C13 1.340(9) ?
N3 C17 1.363(8) ?
N4 C24 1.314(9) ?
N4 C18 1.344(9) ?
N5 C25 1.335(9) ?
N5 C29 1.355(9) ?
N6 C36 1.321(9) ?
N6 C30 1.381(9) ?
N7 C37 1.330(9) ?
N7 C41 1.356(9) ?
N8 C48 1.314(9) ?
N8 C42 1.352(9) ?
C1 C2 1.378(10) ?
C1 H1 0.9300 ?
C2 C3 1.356(11) ?
C2 H2 0.9300 ?
C3 C4 1.385(11) ?
C3 H3 0.9300 ?
C4 C5 1.405(11) ?
C4 C7 1.430(13) ?
C5 C6 1.433(10) ?
C6 C9 1.420(10) ?
C7 C8 1.381(13) ?
C7 H7 0.9300 ?
C8 C9 1.346(12) ?
C8 H8 0.9300 ?
C9 C10 1.412(11) ?
C10 C11 1.354(11) ?
C10 H10 0.9300 ?
C11 C12 1.369(11) ?
C11 H11 0.9300 ?
C12 H12 0.9300 ?
C13 C14 1.382(11) ?
C13 H13 0.9300 ?
C14 C15 1.389(11) ?
C14 H14 0.9300 ?
C15 C16 1.387(11) ?
C15 H15 0.9300 ?
C16 C17 1.382(10) ?
C16 C19 1.443(10) ?
C17 C18 1.438(10) ?
C18 C21 1.384(10) ?
C19 C20 1.348(12) ?
C19 H19 0.9300 ?
C20 C21 1.431(12) ?
C20 H20 0.9300 ?
C21 C22 1.392(11) ?
C22 C23 1.337(11) ?
C22 H22 0.9300 ?
C23 C24 1.396(10) ?
C23 H23 0.9300 ?
C24 H24 0.9300 ?
C25 C26 1.371(10) ?
C25 H25 0.9300 ?
C26 C27 1.330(11) ?
C26 H26 0.9300 ?
C27 C28 1.397(10) ?
C27 H27 0.9300 ?
C28 C29 1.385(10) ?
C28 C31 1.448(11) ?
C29 C30 1.429(10) ?
C30 C33 1.382(10) ?
C31 C32 1.327(12) ?
C31 H31 0.9300 ?
C32 C33 1.434(11) ?
C32 H32 0.9300 ?
C33 C34 1.404(10) ?
C34 C35 1.362(11) ?
C34 H34 0.9300 ?
C35 C36 1.378(11) ?
C35 H35 0.9300 ?
C36 H36 0.9300 ?
C37 C38 1.373(11) ?
C37 H37 0.9300 ?
C38 C39 1.350(11) ?
C38 H38 0.9300 ?
C39 C40 1.376(11) ?
C39 H39 0.9300 ?
C40 C41 1.390(10) ?
C40 C43 1.394(12) ?
C41 C42 1.444(10) ?
C42 C45 1.372(10) ?
C43 C44 1.364(12) ?
C43 H43 0.9300 ?
C44 C45 1.423(11) ?
C44 H44 0.9300 ?
C45 C46 1.370(11) ?
C46 C47 1.352(11) ?
C46 H46 0.9300 ?
C47 C48 1.404(11) ?
C47 H47 0.9300 ?
C48 H48 0.9300 ?
